data_1553309
loop_
_publ_author_name
'Maurent, Kelly'
'Vanucci-Bacqu\'e, Corinne'
'Saffon-Merceron, Nathalie'
'Baltas, Michel'
'Bedos-Belval, Florence'

_publ_section_title
;
 Total Synthesis of Tedarene A.
;
_journal_issue 5
_journal_name_full 'Journal of natural products'
_journal_page_first 1623
_journal_page_last 1630
_journal_paper_doi 10.1021/acs.jnatprod.7b00199
_journal_volume 80
_journal_year 2017
_chemical_formula_sum 'C20 H20 O2'
_chemical_formula_weight 292.36
_space_group_crystal_system monoclinic
_space_group_IT_number 14
_space_group_name_Hall '-P 2yn'
_space_group_name_H-M_alt 'P 1 21/n 1'
_atom_sites_solution_hydrogens geom
_audit_creation_method SHELXL-2014/7
_cell_angle_alpha 90
_cell_angle_beta 98.832(2)
_cell_angle_gamma 90
_cell_formula_units_Z 4
_cell_length_a 9.3466(5)
_cell_length_b 12.3756(7)
_cell_length_c 14.0627(7)
_cell_measurement_reflns_used 9098
_cell_measurement_temperature 193(2)
_cell_measurement_theta_max 28.14
_cell_measurement_theta_min 2.95
_cell_volume 1607.34(15)
_computing_cell_refinement 'Bruker SAINT'
_computing_data_collection 'Bruker APEX2'
_computing_data_reduction 'Bruker SAINT'
_computing_molecular_graphics 'Bruker SHELXTL'
_computing_publication_material 'Bruker SHELXTL'
_computing_structure_refinement 'SHELXL-2014/7 (Sheldrick, 2014)'
_computing_structure_solution 'SHELXS-97 (Sheldrick 2008)'
_diffrn_ambient_temperature 193(2)
_diffrn_detector_area_resol_mean 10.4167
_diffrn_measured_fraction_theta_full 0.997
_diffrn_measured_fraction_theta_max 0.997
_diffrn_measurement_device_type 'Bruker D8-Venture CMOS detector'
_diffrn_measurement_method 'phi and omega scans'
_diffrn_radiation_type MoK\a
_diffrn_radiation_wavelength 0.71073
_diffrn_reflns_av_R_equivalents 0.0540
_diffrn_reflns_av_unetI/netI 0.0168
_diffrn_reflns_Laue_measured_fraction_full 0.997
_diffrn_reflns_Laue_measured_fraction_max 0.997
_diffrn_reflns_limit_h_max 12
_diffrn_reflns_limit_h_min -12
_diffrn_reflns_limit_k_max 16
_diffrn_reflns_limit_k_min -16
_diffrn_reflns_limit_l_max 18
_diffrn_reflns_limit_l_min -18
_diffrn_reflns_number 78231
_diffrn_reflns_point_group_measured_fraction_full 0.997
_diffrn_reflns_point_group_measured_fraction_max 0.997
_diffrn_reflns_theta_full 25.242
_diffrn_reflns_theta_max 28.320
_diffrn_reflns_theta_min 2.829
_diffrn_source 'fine-focus sealed tube'
_exptl_absorpt_coefficient_mu 0.077
_exptl_absorpt_correction_T_max 0.7415
_exptl_absorpt_correction_T_min 0.7182
_exptl_absorpt_correction_type multi-scan
_exptl_absorpt_process_details 'SADABS (Bruker-AXS)'
_exptl_crystal_colour colourless
_exptl_crystal_density_diffrn 1.208
_exptl_crystal_description block
_exptl_crystal_F_000 624
_exptl_crystal_size_max 0.400
_exptl_crystal_size_mid 0.300
_exptl_crystal_size_min 0.220
_refine_diff_density_max 0.312
_refine_diff_density_min -0.235
_refine_diff_density_rms 0.044
_refine_ls_extinction_method none
_refine_ls_goodness_of_fit_ref 1.047
_refine_ls_hydrogen_treatment constr
_refine_ls_matrix_type full
_refine_ls_number_parameters 273
_refine_ls_number_reflns 3990
_refine_ls_number_restraints 261
_refine_ls_restrained_S_all 1.045
_refine_ls_R_factor_all 0.0871
_refine_ls_R_factor_gt 0.0628
_refine_ls_shift/su_max 0.000
_refine_ls_shift/su_mean 0.000
_refine_ls_structure_factor_coef Fsqd
_refine_ls_weighting_details 'w=1/[\s^2^(Fo^2^)+(0.0889P)^2^+0.6796P] where P=(Fo^2^+2Fc^2^)/3'
_refine_ls_weighting_scheme calc
_refine_ls_wR_factor_gt 0.1658
_refine_ls_wR_factor_ref 0.1912
_reflns_Friedel_coverage 0.000
_reflns_number_gt 2919
_reflns_number_total 3990
_reflns_threshold_expression 'I > 2\s(I)'
_cod_data_source_file np7b00199_si_004.cif
_cod_data_source_block KM4107-2_a
_cod_original_sg_symbol_H-M 'P 21/n'
_cod_database_code 1553309
_shelx_shelxl_version_number 2014/7
_shelx_space_group_comment
; 
The symmetry employed for this shelxl refinement is uniquely defined 
by the following loop, which should always be used as a source of 
symmetry information in preference to the above space-group names. 
They are only intended as comments. 
;
_shelx_estimated_absorpt_t_min 0.970
_shelx_estimated_absorpt_t_max 0.983

loop_
_space_group_symop_operation_xyz
'x, y, z'
'-x+1/2, y+1/2, -z+1/2'
'-x, -y, -z'
'x-1/2, -y-1/2, z-1/2'

loop_
_atom_site_label
_atom_site_type_symbol
_atom_site_fract_x
_atom_site_fract_y
_atom_site_fract_z
_atom_site_U_iso_or_equiv
_atom_site_adp_type
_atom_site_occupancy
_atom_site_site_symmetry_order
_atom_site_calc_flag
_atom_site_refinement_flags_posn
_atom_site_refinement_flags_adp
_atom_site_refinement_flags_occupancy
_atom_site_disorder_assembly
_atom_site_disorder_group
O2 O 0.53127(15) 0.27132(10) 0.72923(9) 0.0522(4) Uani 1 1 d . . . . .
C2 C 0.39503(19) 0.18531(14) 0.59289(14) 0.0456(4) Uani 1 1 d D . . . .
O1 O 0.4509(13) 0.0914(6) 0.6426(8) 0.077(2) Uani 0.57(2) 1 d D U P A 1
C1 C 0.4054(9) -0.0058(6) 0.5820(8) 0.074(2) Uani 0.57(2) 1 d D U P A 1
H1A H 0.3004 -0.0156 0.5769 0.111 Uiso 0.57(2) 1 calc R U P A 1
H1B H 0.4549 -0.0700 0.6117 0.111 Uiso 0.57(2) 1 calc R U P A 1
H1C H 0.4310 0.0044 0.5176 0.111 Uiso 0.57(2) 1 calc R U P A 1
O1' O 0.4565(15) 0.0932(7) 0.6253(7) 0.0531(19) Uani 0.43(2) 1 d D U P A 2
C1' C 0.3926(12) -0.0075(8) 0.6319(17) 0.097(4) Uani 0.43(2) 1 d D U P A 2
H1D H 0.3604 -0.0144 0.6948 0.145 Uiso 0.43(2) 1 calc R U P A 2
H1E H 0.4632 -0.0643 0.6249 0.145 Uiso 0.43(2) 1 calc R U P A 2
H1F H 0.3092 -0.0146 0.5808 0.145 Uiso 0.43(2) 1 calc R U P A 2
C3 C 0.43719(18) 0.28073(14) 0.64330(12) 0.0397(4) Uani 1 1 d . . . . .
C4 C 0.3855(2) 0.37846(14) 0.60657(11) 0.0425(4) Uani 1 1 d . . . . .
H4 H 0.4165 0.4428 0.6404 0.051 Uiso 1 1 calc R U . . .
C6 C 0.2471(2) 0.29106(19) 0.47180(13) 0.0546(5) Uani 1 1 d . . . . .
H6 H 0.1817 0.2939 0.4131 0.066 Uiso 1 1 calc R U . . .
C7 C 0.2999(2) 0.19255(17) 0.50719(15) 0.0535(5) Uani 1 1 d . . . . .
H7 H 0.2705 0.1286 0.4723 0.064 Uiso 1 1 calc R U . . .
C5 C 0.2882(2) 0.38551(16) 0.52065(12) 0.0482(4) Uani 1 1 d D . . . .
C15 C 0.6118(2) 0.57400(17) 0.85720(13) 0.0520(5) Uani 1 1 d . . . . .
C8 C 0.2395(4) 0.4975(3) 0.4829(2) 0.0588(10) Uani 0.839(5) 1 d D U P B 1
H8A H 0.3099 0.5264 0.4434 0.071 Uiso 0.839(5) 1 calc R U P B 1
H8B H 0.1442 0.4918 0.4414 0.071 Uiso 0.839(5) 1 calc R U P B 1
C9 C 0.2284(4) 0.5726(3) 0.5633(2) 0.0604(9) Uani 0.839(5) 1 d D U P B 1
H9 H 0.1446 0.5705 0.5939 0.072 Uiso 0.839(5) 1 calc R U P B 1
C10 C 0.3355(3) 0.6446(2) 0.5944(2) 0.0556(7) Uani 0.839(5) 1 d D U P B 1
H10 H 0.4023 0.6634 0.5526 0.067 Uiso 0.839(5) 1 calc R U P B 1
C11 C 0.3510(3) 0.6928(2) 0.6875(2) 0.0568(8) Uani 0.839(5) 1 d D U P B 1
H11 H 0.2696 0.6933 0.7205 0.068 Uiso 0.839(5) 1 calc R U P B 1
C12 C 0.4759(4) 0.7380(2) 0.7314(2) 0.0586(8) Uani 0.839(5) 1 d D U P B 1
H12 H 0.5483 0.7561 0.6935 0.070 Uiso 0.839(5) 1 calc R U P B 1
C13 C 0.5043(4) 0.7606(3) 0.8373(2) 0.0686(9) Uani 0.839(5) 1 d D U P B 1
H13A H 0.4147 0.7474 0.8651 0.082 Uiso 0.839(5) 1 calc R U P B 1
H13B H 0.5308 0.8376 0.8478 0.082 Uiso 0.839(5) 1 calc R U P B 1
C14 C 0.6258(3) 0.6900(2) 0.88926(18) 0.0711(7) Uani 0.839(5) 1 d D U P B 1
H14A H 0.7202 0.7186 0.8769 0.085 Uiso 0.839(5) 1 calc R U P B 1
H14B H 0.6244 0.6936 0.9594 0.085 Uiso 0.839(5) 1 calc R U P B 1
C8' C 0.1901(16) 0.4837(11) 0.4961(13) 0.056(4) Uani 0.161(5) 1 d D U P B 2
H8C H 0.1599 0.4902 0.4257 0.068 Uiso 0.161(5) 1 calc R U P B 2
H8D H 0.1028 0.4791 0.5278 0.068 Uiso 0.161(5) 1 calc R U P B 2
C9' C 0.2818(19) 0.5745(13) 0.5335(12) 0.073(5) Uani 0.161(5) 1 d D U P B 2
H9' H 0.3527 0.5973 0.4962 0.087 Uiso 0.161(5) 1 calc R U P B 2
C10' C 0.2757(15) 0.6299(10) 0.6168(11) 0.068(4) Uani 0.161(5) 1 d D U P B 2
H10' H 0.1921 0.6280 0.6477 0.081 Uiso 0.161(5) 1 calc R U P B 2
C11' C 0.4025(16) 0.6913(12) 0.6557(10) 0.066(4) Uani 0.161(5) 1 d D U P B 2
H11' H 0.4737 0.7095 0.6170 0.079 Uiso 0.161(5) 1 calc R U P B 2
C12' C 0.4168(18) 0.7224(14) 0.7495(11) 0.083(5) Uani 0.161(5) 1 d D U P B 2
H12' H 0.3328 0.7186 0.7797 0.099 Uiso 0.161(5) 1 calc R U P B 2
C13' C 0.5509(19) 0.7616(12) 0.8087(12) 0.081(5) Uani 0.161(5) 1 d D U P B 2
H13C H 0.5284 0.8312 0.8378 0.097 Uiso 0.161(5) 1 calc R U P B 2
H13D H 0.6217 0.7771 0.7648 0.097 Uiso 0.161(5) 1 calc R U P B 2
C14' C 0.6258(3) 0.6900(2) 0.88926(18) 0.0711(7) Uani 0.161(5) 1 d D U P B 2
H14C H 0.7294 0.7099 0.9047 0.085 Uiso 0.161(5) 1 calc R U P B 2
H14D H 0.5807 0.7000 0.9479 0.085 Uiso 0.161(5) 1 calc R U P B 2
C16 C 0.4980(2) 0.51038(17) 0.87750(13) 0.0542(5) Uani 1 1 d . . . . .
H16 H 0.4358 0.5374 0.9194 0.065 Uiso 1 1 calc R U . . .
C17 C 0.4731(2) 0.40853(16) 0.83800(13) 0.0490(4) Uani 1 1 d . . . . .
H17 H 0.3948 0.3659 0.8527 0.059 Uiso 1 1 calc R U . . .
C18 C 0.56333(19) 0.36964(15) 0.77710(11) 0.0424(4) Uani 1 1 d . . . . .
C19 C 0.6813(2) 0.42838(17) 0.76046(13) 0.0494(4) Uani 1 1 d . . . . .
H19 H 0.7467 0.3994 0.7217 0.059 Uiso 1 1 calc R U . . .
C20 C 0.7045(2) 0.53023(18) 0.80049(14) 0.0540(5) Uani 1 1 d . . . . .
H20 H 0.7861 0.5708 0.7885 0.065 Uiso 1 1 calc R U . . .

loop_
_atom_site_aniso_label
_atom_site_aniso_U_11
_atom_site_aniso_U_22
_atom_site_aniso_U_33
_atom_site_aniso_U_23
_atom_site_aniso_U_13
_atom_site_aniso_U_12
O2 0.0626(8) 0.0420(7) 0.0457(7) 0.0054(5) -0.0112(6) 0.0124(6)
C2 0.0415(9) 0.0397(9) 0.0570(10) -0.0050(7) 0.0127(8) 0.0065(7)
O1 0.062(3) 0.037(2) 0.132(6) -0.001(3) 0.013(4) 0.009(2)
C1 0.071(3) 0.043(2) 0.105(5) -0.005(3) 0.005(3) 0.015(2)
O1' 0.063(4) 0.037(3) 0.053(3) -0.0050(18) -0.013(2) 0.011(2)
C1' 0.081(5) 0.055(4) 0.152(9) 0.023(5) 0.012(6) -0.016(3)
C3 0.0402(8) 0.0413(9) 0.0365(8) -0.0001(6) 0.0024(6) 0.0061(7)
C4 0.0520(10) 0.0391(8) 0.0330(8) -0.0011(6) -0.0042(7) 0.0024(7)
C6 0.0534(11) 0.0694(13) 0.0379(9) -0.0098(8) -0.0033(8) -0.0004(9)
C7 0.0479(10) 0.0589(12) 0.0532(11) -0.0206(9) 0.0057(8) -0.0028(8)
C5 0.0531(10) 0.0545(11) 0.0336(8) 0.0022(7) -0.0046(7) 0.0003(8)
C15 0.0588(11) 0.0581(11) 0.0360(8) -0.0027(8) -0.0024(8) -0.0178(9)
C8 0.057(2) 0.0638(18) 0.0478(15) 0.0207(12) -0.0165(14) -0.0042(14)
C9 0.0551(19) 0.0509(15) 0.0678(19) 0.0177(14) -0.0141(13) 0.0097(13)
C10 0.0557(17) 0.0423(14) 0.0657(16) 0.0202(12) -0.0003(12) 0.0053(12)
C11 0.0545(17) 0.0379(13) 0.080(2) 0.0103(12) 0.0165(13) 0.0054(12)
C12 0.0656(18) 0.0350(14) 0.0772(18) 0.0022(11) 0.0174(14) -0.0097(12)
C13 0.082(2) 0.0478(15) 0.084(2) -0.0198(14) 0.0393(17) -0.0260(14)
C14 0.0884(17) 0.0652(14) 0.0603(13) -0.0179(11) 0.0130(12) -0.0310(12)
C8' 0.045(9) 0.062(8) 0.060(8) 0.028(6) -0.001(7) 0.005(6)
C9' 0.061(10) 0.053(7) 0.094(10) 0.028(7) -0.020(8) 0.003(7)
C10' 0.054(8) 0.029(6) 0.113(10) 0.030(6) -0.012(7) -0.007(6)
C11' 0.053(8) 0.035(6) 0.105(9) 0.020(7) -0.002(7) -0.014(6)
C12' 0.094(11) 0.037(7) 0.115(10) 0.002(8) 0.005(8) -0.015(8)
C13' 0.099(11) 0.045(7) 0.102(10) -0.011(7) 0.026(8) -0.039(8)
C14' 0.0884(17) 0.0652(14) 0.0603(13) -0.0179(11) 0.0130(12) -0.0310(12)
C16 0.0643(12) 0.0618(12) 0.0384(9) -0.0094(8) 0.0137(8) -0.0172(10)
C17 0.0515(10) 0.0550(11) 0.0396(9) 0.0014(8) 0.0042(7) -0.0139(8)
C18 0.0449(9) 0.0465(9) 0.0309(7) 0.0077(7) -0.0097(6) 0.0025(7)
C19 0.0443(9) 0.0595(11) 0.0431(9) 0.0118(8) 0.0027(7) 0.0069(8)
C20 0.0426(9) 0.0671(13) 0.0499(10) 0.0124(9) -0.0004(8) -0.0099(9)

loop_
_atom_type_symbol
_atom_type_description
_atom_type_scat_dispersion_real
_atom_type_scat_dispersion_imag
_atom_type_scat_source
C C 0.0033 0.0016 'International Tables Vol C Tables 4.2.6.8 and 6.1.1.4'
H H 0.0000 0.0000 'International Tables Vol C Tables 4.2.6.8 and 6.1.1.4'
O O 0.0106 0.0060 'International Tables Vol C Tables 4.2.6.8 and 6.1.1.4'

loop_
_geom_angle_atom_site_label_1
_geom_angle_atom_site_label_2
_geom_angle_atom_site_label_3
_geom_angle
C3 O2 C18 113.98(12)
O1' C2 C7 122.8(4)
O1' C2 C3 118.5(4)
C7 C2 C3 118.55(17)
C7 C2 O1 128.4(4)
C3 C2 O1 112.8(4)
C2 O1 C1 109.1(8)
O1 C1 H1A 109.5
O1 C1 H1B 109.5
H1A C1 H1B 109.5
O1 C1 H1C 109.5
H1A C1 H1C 109.5
H1B C1 H1C 109.5
C2 O1' C1' 128.7(11)
O1' C1' H1D 109.5
O1' C1' H1E 109.5
H1D C1' H1E 109.5
O1' C1' H1F 109.5
H1D C1' H1F 109.5
H1E C1' H1F 109.5
C4 C3 O2 122.78(15)
C4 C3 C2 119.74(15)
O2 C3 C2 117.48(15)
C3 C4 C5 121.62(16)
C3 C4 H4 119.2
C5 C4 H4 119.2
C7 C6 C5 120.82(17)
C7 C6 H6 119.6
C5 C6 H6 119.6
C6 C7 C2 121.13(17)
C6 C7 H7 119.4
C2 C7 H7 119.4
C6 C5 C4 118.13(18)
C6 C5 C8 123.36(18)
C4 C5 C8 118.42(19)
C6 C5 C8' 116.7(5)
C4 C5 C8' 122.2(6)
C20 C15 C16 117.81(19)
C20 C15 C14 121.08(19)
C16 C15 C14 120.9(2)
C20 C15 C14' 121.08(19)
C16 C15 C14' 120.9(2)
C9 C8 C5 110.9(3)
C9 C8 H8A 109.5
C5 C8 H8A 109.5
C9 C8 H8B 109.5
C5 C8 H8B 109.5
H8A C8 H8B 108.1
C10 C9 C8 121.5(3)
C10 C9 H9 119.3
C8 C9 H9 119.3
C9 C10 C11 122.4(3)
C9 C10 H10 118.8
C11 C10 H10 118.8
C12 C11 C10 123.4(3)
C12 C11 H11 118.3
C10 C11 H11 118.3
C11 C12 C13 122.6(3)
C11 C12 H12 118.7
C13 C12 H12 118.7
C12 C13 C14 112.0(3)
C12 C13 H13A 109.2
C14 C13 H13A 109.2
C12 C13 H13B 109.2
C14 C13 H13B 109.2
H13A C13 H13B 107.9
C15 C14 C13 112.2(2)
C15 C14 H14A 109.2
C13 C14 H14A 109.2
C15 C14 H14B 109.2
C13 C14 H14B 109.2
H14A C14 H14B 107.9
C9' C8' C5 103.4(12)
C9' C8' H8C 111.1
C5 C8' H8C 111.1
C9' C8' H8D 111.1
C5 C8' H8D 111.1
H8C C8' H8D 109.1
C10' C9' C8' 126.6(14)
C10' C9' H9' 116.7
C8' C9' H9' 116.7
C9' C10' C11' 116.7(12)
C9' C10' H10' 121.7
C11' C10' H10' 121.7
C12' C11' C10' 118.0(12)
C12' C11' H11' 121.0
C10' C11' H11' 121.0
C11' C12' C13' 126.1(15)
C11' C12' H12' 117.0
C13' C12' H12' 117.0
C12' C13' C14' 118.9(10)
C12' C13' H13C 107.6
C14' C13' H13C 107.6
C12' C13' H13D 107.6
C14' C13' H13D 107.6
H13C C13' H13D 107.0
C15 C14' C13' 108.9(7)
C15 C14' H14C 109.9
C13' C14' H14C 109.9
C15 C14' H14D 109.9
C13' C14' H14D 109.9
H14C C14' H14D 108.3
C17 C16 C15 121.42(19)
C17 C16 H16 119.3
C15 C16 H16 119.3
C18 C17 C16 119.13(17)
C18 C17 H17 120.4
C16 C17 H17 120.4
C19 C18 C17 120.42(18)
C19 C18 O2 119.81(17)
C17 C18 O2 119.73(16)
C18 C19 C20 119.56(18)
C18 C19 H19 120.2
C20 C19 H19 120.2
C15 C20 C19 121.44(18)
C15 C20 H20 119.3
C19 C20 H20 119.3

loop_
_geom_bond_atom_site_label_1
_geom_bond_atom_site_label_2
_geom_bond_distance
O2 C3 1.386(2)
O2 C18 1.401(2)
C2 O1' 1.325(9)
C2 C7 1.387(3)
C2 C3 1.402(2)
C2 O1 1.414(8)
O1 C1 1.499(9)
C1 H1A 0.9800
C1 H1B 0.9800
C1 H1C 0.9800
O1' C1' 1.391(11)
C1' H1D 0.9800
C1' H1E 0.9800
C1' H1F 0.9800
C3 C4 1.374(2)
C4 C5 1.399(2)
C4 H4 0.9500
C6 C7 1.379(3)
C6 C5 1.380(3)
C6 H6 0.9500
C7 H7 0.9500
C5 C8 1.529(4)
C5 C8' 1.529(14)
C15 C20 1.375(3)
C15 C16 1.388(3)
C15 C14 1.504(3)
C15 C14' 1.504(3)
C8 C9 1.480(4)
C8 H8A 0.9900
C8 H8B 0.9900
C9 C10 1.362(4)
C9 H9 0.9500
C10 C11 1.426(4)
C10 H10 0.9500
C11 C12 1.354(4)
C11 H11 0.9500
C12 C13 1.499(4)
C12 H12 0.9500
C13 C14 1.527(5)
C13 H13A 0.9900
C13 H13B 0.9900
C14 H14A 0.9900
C14 H14B 0.9900
C8' C9' 1.462(9)
C8' H8C 0.9900
C8' H8D 0.9900
C9' C10' 1.366(10)
C9' H9' 0.9500
C10' C11' 1.443(9)
C10' H10' 0.9500
C11' C12' 1.360(10)
C11' H11' 0.9500
C12' C13' 1.476(10)
C12' H12' 0.9500
C13' C14' 1.521(10)
C13' H13C 0.9900
C13' H13D 0.9900
C14' H14C 0.9900
C14' H14D 0.9900
C16 C17 1.383(3)
C16 H16 0.9500
C17 C18 1.378(3)
C17 H17 0.9500
C18 C19 1.370(3)
C19 C20 1.384(3)
C19 H19 0.9500
C20 H20 0.9500
